data_2235193
loop_
_publ_author_name
'Sattar, Nazia'
'Siddiqui, Hamid Latif'
'Siddiqui, Waseeq Ahmad'
'Akram, Muhammad'
'Parvez, Masood'

_publ_section_title
;
 2-[2-(2-Bromophenyl)-2-oxoethyl]-1\l^6^,2-benzothiazole-1,1,3-trione
;
_journal_coeditor_code PK2412
_journal_issue 6
_journal_name_full 'Acta Crystallographica Section E'
_journal_page_first o1889
_journal_page_last o1890
_journal_paper_doi 10.1107/S1600536812022428
_journal_volume 68
_journal_year 2012
_chemical_formula_iupac 'C15 H10 Br N O4 S'
_chemical_formula_moiety 'C15 H10 Br N O4 S'
_chemical_formula_sum 'C15 H10 Br N O4 S'
_chemical_formula_weight 380.21
_chemical_name_systematic
;
2-[2-(2-Bromophenyl)-2-oxoethyl]-1\l^6^,2-benzothiazole-1,1,3-trione
;
_space_group_IT_number 2
_symmetry_cell_setting triclinic
_symmetry_space_group_name_Hall '-P 1'
_symmetry_space_group_name_H-M 'P -1'
_atom_sites_solution_hydrogens difmap
_atom_sites_solution_primary direct
_atom_sites_solution_secondary difmap
_cell_angle_alpha 110.574(15)
_cell_angle_beta 96.936(13)
_cell_angle_gamma 93.640(14)
_cell_formula_units_Z 4
_cell_length_a 7.574(2)
_cell_length_b 13.903(4)
_cell_length_c 14.814(4)
_cell_measurement_reflns_used 6425
_cell_measurement_temperature 123(2)
_cell_measurement_theta_max 27.48
_cell_measurement_theta_min 1.00
_cell_volume 1440.3(7)
_computing_cell_refinement 'DENZO (Otwinowski & Minor, 1997)'
_computing_data_collection 'COLLECT (Hooft, 1998)'
_computing_data_reduction 'SCALEPACK (Otwinowski & Minor, 1997)'
_computing_molecular_graphics 'ORTEP-3 for Windows (Farrugia, 1997)'
_computing_publication_material 'SHELXL97 (Sheldrick, 2008)'
_computing_structure_refinement 'SHELXL97 (Sheldrick, 2008)'
_computing_structure_solution 'SHELXS97 (Sheldrick, 2008)'
_diffrn_ambient_temperature 123(2)
_diffrn_measured_fraction_theta_full 0.994
_diffrn_measured_fraction_theta_max 0.994
_diffrn_measurement_device_type 'Nonius KappaCCD'
_diffrn_measurement_method '\w and \f scans '
_diffrn_radiation_monochromator graphite
_diffrn_radiation_source 'fine-focus sealed tube'
_diffrn_radiation_type MoK\a
_diffrn_radiation_wavelength 0.71073
_diffrn_reflns_av_R_equivalents 0.0416
_diffrn_reflns_av_sigmaI/netI 0.0486
_diffrn_reflns_limit_h_max 9
_diffrn_reflns_limit_h_min -9
_diffrn_reflns_limit_k_max 18
_diffrn_reflns_limit_k_min -18
_diffrn_reflns_limit_l_max 19
_diffrn_reflns_limit_l_min -19
_diffrn_reflns_number 12284
_diffrn_reflns_theta_full 27.46
_diffrn_reflns_theta_max 27.46
_diffrn_reflns_theta_min 1.49
_diffrn_standards_number 0
_exptl_absorpt_coefficient_mu 3.016
_exptl_absorpt_correction_T_max 0.644
_exptl_absorpt_correction_T_min 0.613
_exptl_absorpt_correction_type multi-scan
_exptl_absorpt_process_details '(<i>SORTAV</i>; Blessing, 1997)'
_exptl_crystal_colour Colorless
_exptl_crystal_density_diffrn 1.753
_exptl_crystal_density_method 'not measured'
_exptl_crystal_description Prism
_exptl_crystal_F_000 760
_exptl_crystal_size_max 0.18
_exptl_crystal_size_mid 0.18
_exptl_crystal_size_min 0.16
_refine_diff_density_max 0.807
_refine_diff_density_min -1.040
_refine_ls_extinction_method none
_refine_ls_goodness_of_fit_ref 1.115
_refine_ls_hydrogen_treatment constr
_refine_ls_matrix_type full
_refine_ls_number_parameters 397
_refine_ls_number_reflns 6541
_refine_ls_number_restraints 0
_refine_ls_restrained_S_all 1.115
_refine_ls_R_factor_all 0.0685
_refine_ls_R_factor_gt 0.0499
_refine_ls_shift/su_max 0.000
_refine_ls_shift/su_mean 0.000
_refine_ls_structure_factor_coef Fsqd
_refine_ls_weighting_details 'calc w=1/[\s^2^(Fo^2^)+5.4400P] where P=(Fo^2^+2Fc^2^)/3'
_refine_ls_weighting_scheme calc
_refine_ls_wR_factor_gt 0.0949
_refine_ls_wR_factor_ref 0.1047
_reflns_number_gt 5268
_reflns_number_total 6541
_reflns_threshold_expression I>2\s(I)
_cod_data_source_file pk2412.cif
_cod_data_source_block I
_cod_database_code 2235193
_cod_database_fobs_code 2235193

loop_
_symmetry_equiv_pos_as_xyz
'x, y, z'
'-x, -y, -z'

loop_
_atom_site_type_symbol
_atom_site_label
_atom_site_fract_x
_atom_site_fract_y
_atom_site_fract_z
_atom_site_U_iso_or_equiv
_atom_site_adp_type
_atom_site_calc_flag
_atom_site_refinement_flags
_atom_site_occupancy
_atom_site_symmetry_multiplicity
Br Br1 0.36505(6) 0.45967(4) 0.15933(3) 0.03241(12) Uani d . 1 1
Br Br2 0.91717(7) 0.09057(4) 0.66368(3) 0.03844(13) Uani d . 1 1
S S1 0.67803(14) 0.13040(8) -0.09125(7) 0.0234(2) Uani d . 1 1
S S2 0.60738(13) 0.34637(7) 0.39090(7) 0.02000(19) Uani d . 1 1
O O1 0.8217(4) 0.1917(2) -0.1062(2) 0.0349(7) Uani d . 1 1
O O2 0.5086(4) 0.1188(2) -0.1509(2) 0.0321(7) Uani d . 1 1
O O3 0.6920(4) 0.1327(2) 0.1629(2) 0.0283(6) Uani d . 1 1
O O4 0.9038(4) 0.3378(2) 0.1237(2) 0.0310(7) Uani d . 1 1
O O5 0.5563(4) 0.3780(2) 0.4859(2) 0.0283(6) Uani d . 1 1
O O6 0.4665(4) 0.3119(2) 0.3092(2) 0.0283(6) Uani d . 1 1
O O7 1.0338(4) 0.2269(2) 0.3508(2) 0.0260(6) Uani d . 1 1
O O8 0.8207(5) 0.2096(2) 0.5384(2) 0.0389(8) Uani d . 1 1
N N1 0.6521(5) 0.1750(2) 0.0257(2) 0.0215(7) Uani d . 1 1
N N2 0.7478(4) 0.2569(2) 0.3791(2) 0.0207(7) Uani d . 1 1
C C1 0.7402(5) 0.0120(3) -0.0868(3) 0.0209(8) Uani d . 1 1
C C2 0.7806(5) -0.0711(3) -0.1628(3) 0.0250(8) Uani d . 1 1
H H2 0.7750 -0.0703 -0.2270 0.030 Uiso calc R 1 1
C C3 0.8297(5) -0.1558(3) -0.1406(3) 0.0277(9) Uani d . 1 1
H H3 0.8576 -0.2148 -0.1908 0.033 Uiso calc R 1 1
C C4 0.8388(5) -0.1557(3) -0.0463(3) 0.0261(9) Uani d . 1 1
H H4 0.8734 -0.2146 -0.0332 0.031 Uiso calc R 1 1
C C5 0.7983(5) -0.0711(3) 0.0290(3) 0.0230(8) Uani d . 1 1
H H5 0.8054 -0.0711 0.0934 0.028 Uiso calc R 1 1
C C6 0.7473(5) 0.0133(3) 0.0077(3) 0.0208(8) Uani d . 1 1
C C7 0.6977(5) 0.1109(3) 0.0771(3) 0.0198(8) Uani d . 1 1
C C8 0.5961(5) 0.2769(3) 0.0709(3) 0.0213(8) Uani d . 1 1
H H8A 0.5346 0.2778 0.1264 0.026 Uiso calc R 1 1
H H8B 0.5100 0.2916 0.0229 0.026 Uiso calc R 1 1
C C9 0.7555(5) 0.3606(3) 0.1071(3) 0.0205(8) Uani d . 1 1
C C10 0.7307(5) 0.4707(3) 0.1184(3) 0.0215(8) Uani d . 1 1
C C11 0.5795(5) 0.5213(3) 0.1368(3) 0.0234(8) Uani d . 1 1
C C12 0.5781(6) 0.6246(3) 0.1462(3) 0.0305(9) Uani d . 1 1
H H12 0.4728 0.6577 0.1583 0.037 Uiso calc R 1 1
C C13 0.7319(7) 0.6784(4) 0.1378(4) 0.0384(11) Uani d . 1 1
H H13 0.7330 0.7492 0.1453 0.046 Uiso calc R 1 1
C C14 0.8831(7) 0.6296(4) 0.1187(4) 0.0386(11) Uani d . 1 1
H H14 0.9878 0.6663 0.1118 0.046 Uiso calc R 1 1
C C15 0.8825(6) 0.5280(3) 0.1095(3) 0.0290(9) Uani d . 1 1
H H15 0.9880 0.4953 0.0967 0.035 Uiso calc R 1 1
C C16 0.7715(5) 0.4356(3) 0.3809(3) 0.0181(7) Uani d . 1 1
C C17 0.7503(5) 0.5350(3) 0.3834(3) 0.0229(8) Uani d . 1 1
H H17 0.6394 0.5629 0.3918 0.028 Uiso calc R 1 1
C C18 0.8992(5) 0.5917(3) 0.3730(3) 0.0249(8) Uani d . 1 1
H H18 0.8906 0.6597 0.3735 0.030 Uiso calc R 1 1
C C19 1.0615(5) 0.5497(3) 0.3619(3) 0.0232(8) Uani d . 1 1
H H19 1.1622 0.5905 0.3564 0.028 Uiso calc R 1 1
C C20 1.0793(5) 0.4497(3) 0.3586(3) 0.0226(8) Uani d . 1 1
H H20 1.1896 0.4213 0.3501 0.027 Uiso calc R 1 1
C C21 0.9302(5) 0.3926(3) 0.3681(3) 0.0181(7) Uani d . 1 1
C C22 0.9183(5) 0.2841(3) 0.3645(3) 0.0197(8) Uani d . 1 1
C C23 0.6895(6) 0.1524(3) 0.3720(3) 0.0224(8) Uani d . 1 1
H H23A 0.7401 0.1020 0.3186 0.027 Uiso calc R 1 1
H H23B 0.5574 0.1393 0.3561 0.027 Uiso calc R 1 1
C C24 0.7505(5) 0.1370(3) 0.4683(3) 0.0204(8) Uani d . 1 1
C C25 0.7189(5) 0.0296(3) 0.4674(3) 0.0196(8) Uani d . 1 1
C C26 0.7853(5) -0.0009(3) 0.5443(3) 0.0255(9) Uani d . 1 1
C C27 0.7537(6) -0.1035(4) 0.5369(4) 0.0343(11) Uani d . 1 1
H H27 0.8041 -0.1240 0.5883 0.041 Uiso calc R 1 1
C C28 0.6490(7) -0.1757(4) 0.4549(4) 0.0383(12) Uani d . 1 1
H H28 0.6255 -0.2452 0.4508 0.046 Uiso calc R 1 1
C C29 0.5792(6) -0.1468(3) 0.3795(3) 0.0335(10) Uani d . 1 1
H H29 0.5064 -0.1961 0.3236 0.040 Uiso calc R 1 1
C C30 0.6150(5) -0.0461(3) 0.3851(3) 0.0243(8) Uani d . 1 1
H H30 0.5682 -0.0275 0.3319 0.029 Uiso calc R 1 1

loop_
_atom_site_aniso_label
_atom_site_aniso_U_11
_atom_site_aniso_U_22
_atom_site_aniso_U_33
_atom_site_aniso_U_12
_atom_site_aniso_U_13
_atom_site_aniso_U_23
Br1 0.0246(2) 0.0352(2) 0.0418(3) 0.01061(18) 0.01351(19) 0.0153(2)
Br2 0.0388(3) 0.0569(3) 0.0219(2) 0.0144(2) 0.00103(19) 0.0167(2)
S1 0.0299(5) 0.0228(5) 0.0171(4) 0.0017(4) 0.0034(4) 0.0071(4)
S2 0.0177(4) 0.0206(5) 0.0245(5) 0.0040(4) 0.0070(4) 0.0101(4)
O1 0.048(2) 0.0283(16) 0.0300(16) -0.0069(14) 0.0119(15) 0.0128(14)
O2 0.0371(18) 0.0359(17) 0.0229(15) 0.0102(14) -0.0017(13) 0.0111(13)
O3 0.0403(18) 0.0268(15) 0.0198(14) 0.0082(13) 0.0104(13) 0.0084(12)
O4 0.0248(16) 0.0288(16) 0.0371(17) 0.0087(13) 0.0015(13) 0.0092(14)
O5 0.0278(16) 0.0325(16) 0.0313(16) 0.0069(13) 0.0172(13) 0.0151(13)
O6 0.0202(14) 0.0290(16) 0.0341(16) 0.0009(12) 0.0004(12) 0.0111(13)
O7 0.0233(15) 0.0285(15) 0.0328(16) 0.0122(12) 0.0074(12) 0.0166(13)
O8 0.059(2) 0.0251(16) 0.0254(16) -0.0119(15) -0.0055(15) 0.0068(13)
N1 0.0300(18) 0.0185(16) 0.0148(15) 0.0028(14) 0.0034(14) 0.0044(13)
N2 0.0239(17) 0.0175(16) 0.0249(17) 0.0046(13) 0.0076(14) 0.0110(14)
C1 0.0184(19) 0.0199(19) 0.0218(19) -0.0026(15) -0.0003(15) 0.0061(16)
C2 0.025(2) 0.028(2) 0.0169(18) -0.0004(17) 0.0037(16) 0.0019(16)
C3 0.023(2) 0.021(2) 0.031(2) -0.0006(16) 0.0070(17) -0.0009(17)
C4 0.0187(19) 0.022(2) 0.035(2) 0.0026(16) 0.0054(17) 0.0076(18)
C5 0.023(2) 0.0214(19) 0.027(2) 0.0023(16) 0.0058(16) 0.0105(17)
C6 0.0180(19) 0.0217(19) 0.0202(18) -0.0023(15) 0.0034(15) 0.0052(16)
C7 0.0206(19) 0.0157(18) 0.0222(19) -0.0009(14) 0.0029(15) 0.0065(15)
C8 0.0207(19) 0.0203(19) 0.0217(19) 0.0044(15) 0.0010(15) 0.0067(16)
C9 0.024(2) 0.0204(19) 0.0158(17) 0.0051(15) 0.0028(15) 0.0039(15)
C10 0.022(2) 0.024(2) 0.0174(18) 0.0013(16) 0.0015(15) 0.0072(16)
C11 0.023(2) 0.027(2) 0.0204(19) 0.0049(16) 0.0032(16) 0.0079(16)
C12 0.036(2) 0.026(2) 0.028(2) 0.0116(19) 0.0030(19) 0.0074(18)
C13 0.046(3) 0.023(2) 0.045(3) 0.004(2) 0.001(2) 0.012(2)
C14 0.036(3) 0.034(3) 0.047(3) -0.008(2) 0.003(2) 0.019(2)
C15 0.023(2) 0.031(2) 0.033(2) 0.0036(18) 0.0031(18) 0.0122(19)
C16 0.0201(19) 0.0215(19) 0.0129(16) 0.0022(15) 0.0024(14) 0.0064(15)
C17 0.024(2) 0.023(2) 0.0229(19) 0.0068(16) 0.0046(16) 0.0084(16)
C18 0.027(2) 0.022(2) 0.026(2) 0.0015(16) 0.0060(17) 0.0087(17)
C19 0.022(2) 0.024(2) 0.0216(19) -0.0064(16) 0.0027(16) 0.0085(16)
C20 0.0170(19) 0.029(2) 0.0229(19) 0.0040(16) 0.0035(15) 0.0101(17)
C21 0.0193(18) 0.0208(18) 0.0149(17) 0.0044(15) 0.0045(14) 0.0066(15)
C22 0.0201(19) 0.025(2) 0.0159(17) 0.0047(15) 0.0016(15) 0.0093(15)
C23 0.029(2) 0.0188(19) 0.0212(19) -0.0011(16) 0.0027(16) 0.0097(16)
C24 0.0211(19) 0.0204(19) 0.0224(19) 0.0027(15) 0.0052(15) 0.0102(16)
C25 0.0195(19) 0.0214(19) 0.0191(18) 0.0043(15) 0.0069(15) 0.0070(15)
C26 0.022(2) 0.035(2) 0.026(2) 0.0116(17) 0.0077(16) 0.0154(18)
C27 0.038(3) 0.042(3) 0.043(3) 0.022(2) 0.021(2) 0.032(2)
C28 0.047(3) 0.026(2) 0.056(3) 0.015(2) 0.033(3) 0.022(2)
C29 0.037(3) 0.025(2) 0.038(3) 0.0022(19) 0.018(2) 0.007(2)
C30 0.023(2) 0.022(2) 0.027(2) 0.0052(16) 0.0077(17) 0.0073(17)

loop_
_atom_type_symbol
_atom_type_description
_atom_type_scat_dispersion_real
_atom_type_scat_dispersion_imag
_atom_type_scat_source
C C 0.0033 0.0016 'International Tables Vol C Tables 4.2.6.8 and 6.1.1.4'
H H 0.0000 0.0000 'International Tables Vol C Tables 4.2.6.8 and 6.1.1.4'
Br Br -0.2901 2.4595 'International Tables Vol C Tables 4.2.6.8 and 6.1.1.4'
N N 0.0061 0.0033 'International Tables Vol C Tables 4.2.6.8 and 6.1.1.4'
O O 0.0106 0.0060 'International Tables Vol C Tables 4.2.6.8 and 6.1.1.4'
S S 0.1246 0.1234 'International Tables Vol C Tables 4.2.6.8 and 6.1.1.4'

loop_
_geom_angle_atom_site_label_1
_geom_angle_atom_site_label_2
_geom_angle_atom_site_label_3
_geom_angle
O1 S1 O2 116.92(19)
O1 S1 N1 109.81(18)
O2 S1 N1 109.41(18)
O1 S1 C1 112.50(19)
O2 S1 C1 112.67(18)
N1 S1 C1 92.85(17)
O5 S2 O6 117.20(18)
O5 S2 N2 109.94(17)
O6 S2 N2 109.76(18)
O5 S2 C16 112.41(18)
O6 S2 C16 112.30(17)
N2 S2 C16 92.44(17)
C7 N1 C8 123.3(3)
C7 N1 S1 115.4(3)
C8 N1 S1 121.2(3)
C22 N2 C23 121.7(3)
C22 N2 S2 115.7(3)
C23 N2 S2 122.2(3)
C2 C1 C6 123.1(4)
C2 C1 S1 127.2(3)
C6 C1 S1 109.6(3)
C1 C2 C3 116.5(4)
C1 C2 H2 121.7
C3 C2 H2 121.7
C4 C3 C2 121.3(4)
C4 C3 H3 119.4
C2 C3 H3 119.4
C3 C4 C5 121.1(4)
C3 C4 H4 119.5
C5 C4 H4 119.5
C6 C5 C4 118.3(4)
C6 C5 H5 120.9
C4 C5 H5 120.9
C5 C6 C1 119.7(4)
C5 C6 C7 126.8(4)
C1 C6 C7 113.5(3)
O3 C7 N1 124.0(4)
O3 C7 C6 127.5(4)
N1 C7 C6 108.4(3)
N1 C8 C9 111.4(3)
N1 C8 H8A 109.4
C9 C8 H8A 109.4
N1 C8 H8B 109.4
C9 C8 H8B 109.4
H8A C8 H8B 108.0
O4 C9 C10 119.6(4)
O4 C9 C8 119.7(3)
C10 C9 C8 120.6(3)
C11 C10 C15 117.1(4)
C11 C10 C9 128.4(4)
C15 C10 C9 114.5(4)
C10 C11 C12 121.6(4)
C10 C11 Br1 123.4(3)
C12 C11 Br1 114.8(3)
C13 C12 C11 119.3(4)
C13 C12 H12 120.4
C11 C12 H12 120.4
C14 C13 C12 120.2(4)
C14 C13 H13 119.9
C12 C13 H13 119.9
C15 C14 C13 119.9(4)
C15 C14 H14 120.1
C13 C14 H14 120.1
C14 C15 C10 122.0(4)
C14 C15 H15 119.0
C10 C15 H15 119.0
C21 C16 C17 123.2(3)
C21 C16 S2 110.1(3)
C17 C16 S2 126.7(3)
C16 C17 C18 116.7(4)
C16 C17 H17 121.7
C18 C17 H17 121.7
C17 C18 C19 120.7(4)
C17 C18 H18 119.7
C19 C18 H18 119.7
C20 C19 C18 121.7(4)
C20 C19 H19 119.2
C18 C19 H19 119.2
C21 C20 C19 117.7(4)
C21 C20 H20 121.1
C19 C20 H20 121.1
C16 C21 C20 120.1(3)
C16 C21 C22 113.3(3)
C20 C21 C22 126.6(3)
O7 C22 N2 124.1(4)
O7 C22 C21 127.4(4)
N2 C22 C21 108.4(3)
N2 C23 C24 110.8(3)
N2 C23 H23A 109.5
C24 C23 H23A 109.5
N2 C23 H23B 109.5
C24 C23 H23B 109.5
H23A C23 H23B 108.1
O8 C24 C25 124.0(4)
O8 C24 C23 119.6(3)
C25 C24 C23 116.4(3)
C26 C25 C30 117.4(4)
C26 C25 C24 124.0(4)
C30 C25 C24 118.6(3)
C27 C26 C25 120.6(4)
C27 C26 Br2 115.6(3)
C25 C26 Br2 123.8(3)
C28 C27 C26 120.3(4)
C28 C27 H27 119.9
C26 C27 H27 119.9
C29 C28 C27 120.0(4)
C29 C28 H28 120.0
C27 C28 H28 120.0
C28 C29 C30 119.9(4)
C28 C29 H29 120.0
C30 C29 H29 120.0
C29 C30 C25 121.8(4)
C29 C30 H30 119.1
C25 C30 H30 119.1

loop_
_geom_bond_atom_site_label_1
_geom_bond_atom_site_label_2
_geom_bond_distance
Br1 C11 1.908(4)
Br2 C26 1.890(4)
S1 O1 1.426(3)
S1 O2 1.433(3)
S1 N1 1.664(3)
S1 C1 1.762(4)
S2 O5 1.429(3)
S2 O6 1.431(3)
S2 N2 1.664(3)
S2 C16 1.757(4)
O3 C7 1.206(5)
O4 C9 1.206(5)
O7 C22 1.207(4)
O8 C24 1.200(5)
N1 C7 1.395(5)
N1 C8 1.453(5)
N2 C22 1.386(5)
N2 C23 1.455(5)
C1 C2 1.382(5)
C1 C6 1.387(5)
C2 C3 1.390(6)
C2 H2 0.9500
C3 C4 1.389(6)
C3 H3 0.9500
C4 C5 1.389(6)
C4 H4 0.9500
C5 C6 1.383(5)
C5 H5 0.9500
C6 C7 1.489(5)
C8 C9 1.525(5)
C8 H8A 0.9900
C8 H8B 0.9900
C9 C10 1.507(5)
C10 C11 1.387(5)
C10 C15 1.403(6)
C11 C12 1.394(6)
C12 C13 1.387(7)
C12 H12 0.9500
C13 C14 1.377(7)
C13 H13 0.9500
C14 C15 1.370(6)
C14 H14 0.9500
C15 H15 0.9500
C16 C21 1.380(5)
C16 C17 1.389(5)
C17 C18 1.390(5)
C17 H17 0.9500
C18 C19 1.397(6)
C18 H18 0.9500
C19 C20 1.390(5)
C19 H19 0.9500
C20 C21 1.388(5)
C20 H20 0.9500
C21 C22 1.487(5)
C23 C24 1.537(5)
C23 H23A 0.9900
C23 H23B 0.9900
C24 C25 1.493(5)
C25 C26 1.400(5)
C25 C30 1.405(6)
C26 C27 1.394(6)
C27 C28 1.387(7)
C27 H27 0.9500
C28 C29 1.373(7)
C28 H28 0.9500
C29 C30 1.381(6)
C29 H29 0.9500
C30 H30 0.9500

loop_
_geom_hbond_atom_site_label_D
_geom_hbond_atom_site_label_H
_geom_hbond_atom_site_label_A
_geom_hbond_site_symmetry_A
_geom_hbond_distance_DH
_geom_hbond_distance_HA
_geom_hbond_distance_DA
_geom_hbond_angle_DHA
_geom_hbond_publ_flag
C3 H3 O7 2_755 0.95 2.56 3.238(5) 129.0 n
C14 H14 O1 2_765 0.95 2.40 3.305(5) 158.5 y
C17 H17 O5 2_666 0.95 2.43 3.225(5) 140.9 y
C27 H27 O7 2_756 0.95 2.29 3.164(5) 153.2 y
C30 H30 O2 2_655 0.95 2.51 3.251(5) 135.4 n
C8 H8A Br1 . 0.99 2.82 3.165(4) 101.0 n
C23 H23A O3 . 0.99 2.48 3.014(5) 113.6 n

loop_
_geom_torsion_atom_site_label_1
_geom_torsion_atom_site_label_2
_geom_torsion_atom_site_label_3
_geom_torsion_atom_site_label_4
_geom_torsion
O1 S1 N1 C7 -111.1(3)
O2 S1 N1 C7 119.3(3)
C1 S1 N1 C7 4.1(3)
O1 S1 N1 C8 65.3(3)
O2 S1 N1 C8 -64.3(3)
C1 S1 N1 C8 -179.6(3)
O5 S2 N2 C22 -116.7(3)
O6 S2 N2 C22 113.0(3)
C16 S2 N2 C22 -1.8(3)
O5 S2 N2 C23 70.9(3)
O6 S2 N2 C23 -59.4(3)
C16 S2 N2 C23 -174.2(3)
O1 S1 C1 C2 -69.0(4)
O2 S1 C1 C2 65.8(4)
N1 S1 C1 C2 178.2(4)
O1 S1 C1 C6 109.9(3)
O2 S1 C1 C6 -115.4(3)
N1 S1 C1 C6 -2.9(3)
C6 C1 C2 C3 0.1(6)
S1 C1 C2 C3 178.8(3)
C1 C2 C3 C4 -0.5(6)
C2 C3 C4 C5 0.3(6)
C3 C4 C5 C6 0.4(6)
C4 C5 C6 C1 -0.8(6)
C4 C5 C6 C7 179.7(4)
C2 C1 C6 C5 0.6(6)
S1 C1 C6 C5 -178.3(3)
C2 C1 C6 C7 -179.9(4)
S1 C1 C6 C7 1.3(4)
C8 N1 C7 O3 1.4(6)
S1 N1 C7 O3 177.7(3)
C8 N1 C7 C6 179.8(3)
S1 N1 C7 C6 -3.9(4)
C5 C6 C7 O3 -0.7(7)
C1 C6 C7 O3 179.8(4)
C5 C6 C7 N1 -179.0(4)
C1 C6 C7 N1 1.5(4)
C7 N1 C8 C9 90.7(4)
S1 N1 C8 C9 -85.4(4)
N1 C8 C9 O4 -22.3(5)
N1 C8 C9 C10 155.1(3)
O4 C9 C10 C11 -155.3(4)
C8 C9 C10 C11 27.3(6)
O4 C9 C10 C15 24.3(5)
C8 C9 C10 C15 -153.1(4)
C15 C10 C11 C12 -0.2(6)
C9 C10 C11 C12 179.4(4)
C15 C10 C11 Br1 -176.0(3)
C9 C10 C11 Br1 3.6(6)
C10 C11 C12 C13 -0.5(6)
Br1 C11 C12 C13 175.6(3)
C11 C12 C13 C14 1.1(7)
C12 C13 C14 C15 -1.1(7)
C13 C14 C15 C10 0.4(7)
C11 C10 C15 C14 0.2(6)
C9 C10 C15 C14 -179.4(4)
O5 S2 C16 C21 113.1(3)
O6 S2 C16 C21 -112.2(3)
N2 S2 C16 C21 0.3(3)
O5 S2 C16 C17 -67.8(4)
O6 S2 C16 C17 66.9(4)
N2 S2 C16 C17 179.4(3)
C21 C16 C17 C18 -0.4(6)
S2 C16 C17 C18 -179.4(3)
C16 C17 C18 C19 -0.8(6)
C17 C18 C19 C20 1.5(6)
C18 C19 C20 C21 -0.9(6)
C17 C16 C21 C20 1.0(6)
S2 C16 C21 C20 -179.9(3)
C17 C16 C21 C22 -178.0(3)
S2 C16 C21 C22 1.1(4)
C19 C20 C21 C16 -0.3(5)
C19 C20 C21 C22 178.6(4)
C23 N2 C22 O7 -4.5(6)
S2 N2 C22 O7 -176.9(3)
C23 N2 C22 C21 175.0(3)
S2 N2 C22 C21 2.6(4)
C16 C21 C22 O7 177.2(4)
C20 C21 C22 O7 -1.7(6)
C16 C21 C22 N2 -2.3(4)
C20 C21 C22 N2 178.8(4)
C22 N2 C23 C24 83.4(4)
S2 N2 C23 C24 -104.7(3)
N2 C23 C24 O8 6.4(5)
N2 C23 C24 C25 -172.9(3)
O8 C24 C25 C26 -7.6(6)
C23 C24 C25 C26 171.7(4)
O8 C24 C25 C30 171.8(4)
C23 C24 C25 C30 -8.9(5)
C30 C25 C26 C27 2.2(6)
C24 C25 C26 C27 -178.4(4)
C30 C25 C26 Br2 -176.7(3)
C24 C25 C26 Br2 2.7(5)
C25 C26 C27 C28 -2.9(6)
Br2 C26 C27 C28 176.0(3)
C26 C27 C28 C29 1.4(6)
C27 C28 C29 C30 0.7(6)
C28 C29 C30 C25 -1.4(6)
C26 C25 C30 C29 -0.1(6)
C24 C25 C30 C29 -179.5(4)

loop_
_cod_related_entry_id
_cod_related_entry_database
_cod_related_entry_code
1 ChemSpider 30657806
